data_2311468
loop_
_publ_author_name
'Tan, Yee Seng'
'Tiekink, Edward R. T.'

_publ_section_title
;
 Crystal structure of
 (4,4'-bipyridyl-\k<i>N</i>)bis-[<i>N</i>-(2-hydroxy-ethyl)-<i>N</i>-iso-propyl-dithio-carbamato-\k<sup>2</sup><i>S</i>,<i>S</i>']zinc(II)-4,4'-bipyridyl
 (2/1) and its isostructural cadmium(II) analogue.
;
_journal_coeditor_code HB7712
_journal_issue 'Pt 11'
_journal_name_full 'Acta crystallographica. Section E, Crystallographic communications'
_journal_page_first 1642
_journal_page_last 1646
_journal_paper_doi 10.1107/S2056989017014396
_journal_volume 73
_journal_year 2017
_chemical_formula_iupac
;
[Cd (C6 H12 N O S2)2 (C10 H8 N2)], 0.5C10 H8 N2
;
_chemical_formula_moiety 'C22 H32 Cd N4 O2 S4, 0.5(C10 H8 N2)'
_chemical_formula_sum 'C27 H36 Cd N5 O2 S4'
_chemical_formula_weight 703.25
_chemical_name_systematic
;(4,4'-Bipyridyl-\k<i>N</i>)bis(<i>N</i>-2-hydroxyethyl-<i>N</i>-isopropyldithiocarbamato-\k^2^<i>S</i>,<i>S</i>')cadmium(II)--4,4'-bipyridyl
(2/1)
;
_space_group_crystal_system monoclinic
_space_group_IT_number 15
_space_group_name_Hall '-C 2yc'
_space_group_name_H-M_alt 'C 1 2/c 1'
_atom_sites_solution_hydrogens mixed
_atom_sites_solution_primary direct
_audit_creation_method SHELXL-2014/7
_cell_angle_alpha 90
_cell_angle_beta 103.3850(10)
_cell_angle_gamma 90
_cell_formula_units_Z 8
_cell_length_a 22.7028(12)
_cell_length_b 11.5950(6)
_cell_length_c 24.8196(13)
_cell_measurement_reflns_used 24754
_cell_measurement_temperature 100(2)
_cell_measurement_theta_max 28.2903
_cell_measurement_theta_min 2.2376
_cell_volume 6356.0(6)
_computing_cell_refinement
;
SAINT (Bruker, 2008)
;
_computing_data_collection
;
APEX2  (Bruker, 2008)
;
_computing_data_reduction
;
SAINT (Bruker, 2008)
;
_computing_molecular_graphics
;
ORTEP-3 for Windows (Farrugia, 2012) and DIAMOND (Brandenburg,
2006)
;
_computing_publication_material
;
publCIF (Westrip, 2010)
;
_computing_structure_refinement
;
SHELXL2014 (Sheldrick, 2015)
;
_computing_structure_solution
;
SHELXS97 (Sheldrick, 2008)
;
_diffrn_ambient_temperature 100(2)
_diffrn_measured_fraction_theta_full 0.993
_diffrn_measured_fraction_theta_max 0.994
_diffrn_measurement_device_type 'Bruker SMART APEX CCD'
_diffrn_measurement_method '\w scans'
_diffrn_radiation_monochromator graphite
_diffrn_radiation_source 'fine-focus sealed tube'
_diffrn_radiation_type MoK\a
_diffrn_radiation_wavelength 0.71073
_diffrn_reflns_av_R_equivalents 0.0226
_diffrn_reflns_limit_h_max 30
_diffrn_reflns_limit_h_min -30
_diffrn_reflns_limit_k_max 15
_diffrn_reflns_limit_k_min -15
_diffrn_reflns_limit_l_max 33
_diffrn_reflns_limit_l_min -33
_diffrn_reflns_number 41284
_diffrn_reflns_theta_full 25.242
_diffrn_reflns_theta_max 28.292
_diffrn_reflns_theta_min 1.687
_diffrn_standards_decay_% 0
_diffrn_standards_interval_count 0
_diffrn_standards_interval_time 0
_diffrn_standards_number 0
_exptl_absorpt_coefficient_mu 0.982
_exptl_absorpt_correction_T_max 0.9711
_exptl_absorpt_correction_T_min 0.9618
_exptl_absorpt_correction_type multi-scan
_exptl_absorpt_process_details
;
(SADABS; Sheldrick, 1996)
;
_exptl_crystal_colour yellow
_exptl_crystal_density_diffrn 1.470
_exptl_crystal_description block
_exptl_crystal_F_000 2888
_exptl_crystal_size_max 0.04
_exptl_crystal_size_mid 0.04
_exptl_crystal_size_min 0.03
_refine_diff_density_max 0.457
_refine_diff_density_min -0.235
_refine_ls_extinction_method none
_refine_ls_goodness_of_fit_ref 0.993
_refine_ls_hydrogen_treatment mixed
_refine_ls_matrix_type full
_refine_ls_number_parameters 358
_refine_ls_number_reflns 7847
_refine_ls_number_restraints 2
_refine_ls_restrained_S_all 0.993
_refine_ls_R_factor_all 0.0217
_refine_ls_R_factor_gt 0.0186
_refine_ls_shift/su_max 0.001
_refine_ls_shift/su_mean 0.000
_refine_ls_structure_factor_coef Fsqd
_refine_ls_weighting_details 'w=1/[\s^2^(Fo^2^)+(0.0249P)^2^+6.2910P] where P=(Fo^2^+2Fc^2^)/3'
_refine_ls_weighting_scheme calc
_refine_ls_wR_factor_gt 0.0474
_refine_ls_wR_factor_ref 0.0492
_reflns_number_gt 7204
_reflns_number_total 7847
_reflns_threshold_expression 'I > 2\s(I)'
_cod_data_source_file hb7712sup1.cif
_cod_data_source_block II
_cod_original_sg_symbol_H-M 'C 2/c'
_cod_database_code 2311468
_shelx_space_group_comment
;
The symmetry employed for this shelxl refinement is uniquely defined
by the following loop, which should always be used as a source of
symmetry information in preference to the above space-group names.
They are only intended as comments.
;
_shelx_estimated_absorpt_t_min 0.962
_shelx_estimated_absorpt_t_max 0.971

loop_
_space_group_symop_operation_xyz
'x, y, z'
'-x, y, -z+1/2'
'x+1/2, y+1/2, z'
'-x+1/2, y+1/2, -z+1/2'
'-x, -y, -z'
'x, -y, z-1/2'
'-x+1/2, -y+1/2, -z'
'x+1/2, -y+1/2, z-1/2'

loop_
_atom_site_type_symbol
_atom_site_label
_atom_site_fract_x
_atom_site_fract_y
_atom_site_fract_z
_atom_site_U_iso_or_equiv
_atom_site_adp_type
_atom_site_calc_flag
_atom_site_occupancy
Cd Cd 0.04996(2) 0.31263(2) 0.16486(2) 0.01723(3) Uani d 1
S S1 -0.05744(2) 0.24286(3) 0.12217(2) 0.01723(6) Uani d 1
S S2 0.00085(2) 0.43727(3) 0.07636(2) 0.01907(7) Uani d 1
S S3 0.14726(2) 0.23031(3) 0.14448(2) 0.02008(7) Uani d 1
S S4 0.09406(2) 0.14429(3) 0.23619(2) 0.02109(7) Uani d 1
O O1 -0.20171(4) 0.08734(8) 0.00837(4) 0.02070(19) Uani d 1
H H1O -0.1878(8) 0.0408(13) 0.0337(6) 0.031 Uiso d 1
O O2 0.26295(4) -0.02139(9) 0.09436(4) 0.0253(2) Uani d 1
H H2O 0.2468(8) -0.0409(17) 0.0620(5) 0.038 Uiso d 1
N N1 -0.10858(5) 0.35363(9) 0.02905(4) 0.0151(2) Uani d 1
N N2 0.19087(5) 0.05102(10) 0.20849(4) 0.0180(2) Uani d 1
N N3 0.06811(5) 0.46557(9) 0.22553(4) 0.0166(2) Uani d 1
N N4 0.15540(6) 0.92852(10) 0.41323(5) 0.0257(2) Uani d 1
N N5 0.02716(6) 0.79642(11) 0.11132(6) 0.0294(3) Uani d 1
C C1 -0.05999(5) 0.34592(10) 0.07123(5) 0.0146(2) Uani d 1
C C2 -0.16139(5) 0.27871(11) 0.02738(5) 0.0169(2) Uani d 1
H H2A -0.1980 0.3156 0.0045 0.020 Uiso calc 1
H H2B -0.1676 0.2693 0.0653 0.020 Uiso calc 1
C C3 -0.15277(6) 0.16054(11) 0.00341(5) 0.0189(2) Uani d 1
H H3A -0.1516 0.1683 -0.0360 0.023 Uiso calc 1
H H3B -0.1139 0.1266 0.0237 0.023 Uiso calc 1
C C4 -0.11285(6) 0.44310(11) -0.01475(5) 0.0187(2) Uani d 1
H H4 -0.0706 0.4674 -0.0149 0.022 Uiso calc 1
C C5 -0.14574(7) 0.54876(13) -0.00028(7) 0.0298(3) Uani d 1
H H5A -0.1484 0.6072 -0.0293 0.045 Uiso calc 1
H H5B -0.1866 0.5269 0.0025 0.045 Uiso calc 1
H H5C -0.1234 0.5803 0.0352 0.045 Uiso calc 1
C C6 -0.14156(7) 0.39715(14) -0.07228(6) 0.0269(3) Uani d 1
H H6A -0.1434 0.4589 -0.0996 0.040 Uiso calc 1
H H6B -0.1172 0.3332 -0.0811 0.040 Uiso calc 1
H H6C -0.1826 0.3698 -0.0732 0.040 Uiso calc 1
C C7 0.14824(6) 0.13339(11) 0.19783(5) 0.0176(2) Uani d 1
C C8 0.23758(6) 0.04441(12) 0.17638(5) 0.0198(3) Uani d 1
H H8A 0.2740 0.0063 0.1990 0.024 Uiso calc 1
H H8B 0.2491 0.1234 0.1677 0.024 Uiso calc 1
C C9 0.21556(6) -0.02239(12) 0.12279(6) 0.0216(3) Uani d 1
H H9A 0.2055 -0.1027 0.1309 0.026 Uiso calc 1
H H9B 0.1788 0.0143 0.0999 0.026 Uiso calc 1
C C10 0.19723(6) -0.02799(12) 0.25659(6) 0.0235(3) Uani d 1
H H10 0.1579 -0.0276 0.2682 0.028 Uiso calc 1
C C11 0.24587(8) 0.01794(16) 0.30508(6) 0.0369(4) Uani d 1
H H11A 0.2500 -0.0343 0.3368 0.055 Uiso calc 1
H H11B 0.2846 0.0229 0.2941 0.055 Uiso calc 1
H H11C 0.2342 0.0948 0.3154 0.055 Uiso calc 1
C C12 0.20978(7) -0.15172(13) 0.24188(7) 0.0302(3) Uani d 1
H H12A 0.2136 -0.2008 0.2747 0.045 Uiso calc 1
H H12B 0.1763 -0.1796 0.2124 0.045 Uiso calc 1
H H12C 0.2475 -0.1544 0.2291 0.045 Uiso calc 1
C C13 0.06012(6) 0.57559(11) 0.20834(5) 0.0184(2) Uani d 1
H H13 0.0437 0.5903 0.1702 0.022 Uiso calc 1
C C14 0.07479(6) 0.66804(11) 0.24394(5) 0.0182(2) Uani d 1
H H14 0.0688 0.7446 0.2301 0.022 Uiso calc 1
C C15 0.09848(5) 0.64880(11) 0.30033(5) 0.0153(2) Uani d 1
C C16 0.10526(6) 0.53450(11) 0.31809(5) 0.0168(2) Uani d 1
H H16 0.1201 0.5173 0.3562 0.020 Uiso calc 1
C C17 0.09027(6) 0.44634(11) 0.27985(5) 0.0172(2) Uani d 1
H H17 0.0959 0.3689 0.2925 0.021 Uiso calc 1
C C18 0.11718(6) 0.74550(11) 0.33969(5) 0.0167(2) Uani d 1
C C19 0.08995(6) 0.85379(12) 0.33087(6) 0.0226(3) Uani d 1
H H19 0.0577 0.8671 0.2995 0.027 Uiso calc 1
C C20 0.11034(7) 0.94170(12) 0.36829(6) 0.0263(3) Uani d 1
H H20 0.0914 1.0150 0.3617 0.032 Uiso calc 1
C C21 0.18115(7) 0.82418(12) 0.42167(6) 0.0241(3) Uani d 1
H H21 0.2131 0.8134 0.4535 0.029 Uiso calc 1
C C22 0.16396(6) 0.73140(11) 0.38674(5) 0.0196(2) Uani d 1
H H22 0.1837 0.6590 0.3946 0.024 Uiso calc 1
C C23 -0.00188(8) 0.76757(13) 0.05982(7) 0.0323(3) Uani d 1
H H23 -0.0154 0.6902 0.0533 0.039 Uiso calc 1
C C24 -0.01356(7) 0.84325(12) 0.01538(6) 0.0288(3) Uani d 1
H H24 -0.0343 0.8172 -0.0203 0.035 Uiso calc 1
C C25 0.00530(6) 0.95788(11) 0.02321(5) 0.0188(2) Uani d 1
C C26 0.03523(7) 0.98828(12) 0.07680(6) 0.0258(3) Uani d 1
H H26 0.0490 1.0651 0.0848 0.031 Uiso calc 1
C C27 0.04485(7) 0.90635(13) 0.11837(7) 0.0299(3) Uani d 1
H H27 0.0655 0.9299 0.1545 0.036 Uiso calc 1

loop_
_atom_site_aniso_label
_atom_site_aniso_U_11
_atom_site_aniso_U_22
_atom_site_aniso_U_33
_atom_site_aniso_U_12
_atom_site_aniso_U_13
_atom_site_aniso_U_23
Cd 0.01892(5) 0.01605(5) 0.01519(5) -0.00140(3) 0.00083(3) -0.00184(3)
S1 0.02100(15) 0.01453(14) 0.01510(14) -0.00512(11) 0.00201(11) 0.00145(11)
S2 0.02016(15) 0.01946(15) 0.01593(14) -0.00819(12) 0.00078(11) 0.00279(11)
S3 0.02200(15) 0.02007(15) 0.01891(15) -0.00138(12) 0.00624(12) 0.00193(12)
S4 0.02419(16) 0.02194(16) 0.01883(15) 0.00403(12) 0.00847(12) 0.00277(12)
O1 0.0189(4) 0.0182(4) 0.0216(5) -0.0049(4) -0.0023(4) 0.0050(4)
O2 0.0196(5) 0.0355(6) 0.0214(5) -0.0060(4) 0.0062(4) -0.0109(4)
N1 0.0155(5) 0.0150(5) 0.0151(5) -0.0024(4) 0.0041(4) 0.0010(4)
N2 0.0174(5) 0.0204(5) 0.0158(5) -0.0001(4) 0.0028(4) -0.0006(4)
N3 0.0167(5) 0.0170(5) 0.0150(5) -0.0016(4) 0.0016(4) -0.0009(4)
N4 0.0340(7) 0.0196(6) 0.0230(6) -0.0005(5) 0.0057(5) -0.0054(5)
N5 0.0313(7) 0.0235(6) 0.0328(7) 0.0015(5) 0.0061(5) 0.0050(5)
C1 0.0170(6) 0.0129(5) 0.0146(5) -0.0020(4) 0.0052(4) -0.0016(4)
C2 0.0135(5) 0.0172(6) 0.0198(6) -0.0028(4) 0.0036(5) 0.0001(5)
C3 0.0172(6) 0.0188(6) 0.0192(6) -0.0040(5) 0.0015(5) -0.0023(5)
C4 0.0186(6) 0.0207(6) 0.0167(6) -0.0018(5) 0.0036(5) 0.0054(5)
C5 0.0379(8) 0.0205(7) 0.0345(8) 0.0032(6) 0.0156(7) 0.0084(6)
C6 0.0281(7) 0.0324(8) 0.0175(6) -0.0029(6) -0.0002(5) 0.0056(6)
C7 0.0188(6) 0.0182(6) 0.0146(5) -0.0037(5) 0.0014(4) -0.0033(5)
C8 0.0168(6) 0.0228(6) 0.0197(6) -0.0019(5) 0.0038(5) -0.0047(5)
C9 0.0192(6) 0.0248(7) 0.0211(6) -0.0047(5) 0.0055(5) -0.0067(5)
C10 0.0236(7) 0.0269(7) 0.0191(6) 0.0044(5) 0.0031(5) 0.0046(5)
C11 0.0408(9) 0.0442(10) 0.0199(7) 0.0038(8) -0.0047(6) 0.0004(7)
C12 0.0320(8) 0.0254(7) 0.0336(8) 0.0054(6) 0.0087(6) 0.0083(6)
C13 0.0188(6) 0.0203(6) 0.0149(6) 0.0009(5) 0.0013(5) 0.0010(5)
C14 0.0192(6) 0.0159(6) 0.0182(6) 0.0024(5) 0.0018(5) 0.0019(5)
C15 0.0131(5) 0.0164(6) 0.0160(6) 0.0000(4) 0.0028(4) -0.0020(4)
C16 0.0175(6) 0.0187(6) 0.0136(5) -0.0006(5) 0.0026(4) 0.0011(4)
C17 0.0184(6) 0.0158(6) 0.0166(6) -0.0018(5) 0.0025(5) 0.0015(5)
C18 0.0187(6) 0.0158(6) 0.0164(6) -0.0008(5) 0.0055(5) -0.0009(5)
C19 0.0254(7) 0.0199(6) 0.0213(6) 0.0050(5) 0.0032(5) -0.0009(5)
C20 0.0337(8) 0.0170(6) 0.0273(7) 0.0053(6) 0.0055(6) -0.0029(5)
C21 0.0283(7) 0.0224(7) 0.0188(6) -0.0006(5) -0.0005(5) -0.0034(5)
C22 0.0228(6) 0.0166(6) 0.0188(6) 0.0019(5) 0.0036(5) -0.0012(5)
C23 0.0436(9) 0.0152(6) 0.0365(8) -0.0051(6) 0.0062(7) 0.0002(6)
C24 0.0392(8) 0.0171(6) 0.0284(7) -0.0059(6) 0.0045(6) -0.0032(6)
C25 0.0169(6) 0.0146(6) 0.0256(7) 0.0011(5) 0.0067(5) -0.0018(5)
C26 0.0272(7) 0.0182(6) 0.0291(7) -0.0026(5) 0.0010(6) -0.0026(5)
C27 0.0328(8) 0.0253(7) 0.0284(7) -0.0006(6) 0.0003(6) 0.0005(6)

loop_
_atom_type_symbol
_atom_type_description
_atom_type_scat_dispersion_real
_atom_type_scat_dispersion_imag
_atom_type_scat_source
C C 0.0033 0.0016 'International Tables Vol C Tables 4.2.6.8 and 6.1.1.4'
H H 0.0000 0.0000 'International Tables Vol C Tables 4.2.6.8 and 6.1.1.4'
Cd Cd -0.8075 1.2024 'International Tables Vol C Tables 4.2.6.8 and 6.1.1.4'
N N 0.0061 0.0033 'International Tables Vol C Tables 4.2.6.8 and 6.1.1.4'
O O 0.0106 0.0060 'International Tables Vol C Tables 4.2.6.8 and 6.1.1.4'
S S 0.1246 0.1234 'International Tables Vol C Tables 4.2.6.8 and 6.1.1.4'

loop_
_geom_angle_atom_site_label_1
_geom_angle_atom_site_label_2
_geom_angle_atom_site_label_3
_geom_angle_site_symmetry_3
_geom_angle
_geom_angle_publ_flag
N3 Cd S1 . 121.64(3) ?
N3 Cd S3 . 112.61(3) ?
S1 Cd S3 . 125.725(11) y
N3 Cd S2 . 95.71(3) ?
S1 Cd S2 . 69.571(10) ?
S3 Cd S2 . 104.839(11) ?
N3 Cd S4 . 98.43(3) ?
S1 Cd S4 . 102.645(11) ?
S3 Cd S4 . 69.533(10) ?
S2 Cd S4 . 165.865(11) y
C1 S1 Cd . 87.22(4) ?
C1 S2 Cd . 84.39(4) ?
C7 S3 Cd . 87.13(4) ?
C7 S4 Cd . 83.88(5) ?
C3 O1 H1O . 106.5(13) ?
C9 O2 H2O . 105.2(13) ?
C1 N1 C2 . 120.10(10) ?
C1 N1 C4 . 121.37(10) ?
C2 N1 C4 . 118.36(10) ?
C7 N2 C8 . 120.56(11) ?
C7 N2 C10 . 121.95(11) ?
C8 N2 C10 . 117.13(11) ?
C13 N3 C17 . 117.88(11) ?
C13 N3 Cd . 122.21(8) ?
C17 N3 Cd . 119.83(8) ?
C20 N4 C21 . 117.14(12) ?
C27 N5 C23 . 115.51(13) ?
N1 C1 S2 . 121.29(9) ?
N1 C1 S1 . 120.01(9) ?
S2 C1 S1 . 118.69(7) ?
N1 C2 C3 . 111.34(10) ?
N1 C2 H2A . 109.4 ?
C3 C2 H2A . 109.4 ?
N1 C2 H2B . 109.4 ?
C3 C2 H2B . 109.4 ?
H2A C2 H2B . 108.0 ?
O1 C3 C2 . 109.17(10) ?
O1 C3 H3A . 109.8 ?
C2 C3 H3A . 109.8 ?
O1 C3 H3B . 109.8 ?
C2 C3 H3B . 109.8 ?
H3A C3 H3B . 108.3 ?
N1 C4 C5 . 109.96(11) ?
N1 C4 C6 . 112.47(11) ?
C5 C4 C6 . 112.12(12) ?
N1 C4 H4 . 107.3 ?
C5 C4 H4 . 107.3 ?
C6 C4 H4 . 107.3 ?
C4 C5 H5A . 109.5 ?
C4 C5 H5B . 109.5 ?
H5A C5 H5B . 109.5 ?
C4 C5 H5C . 109.5 ?
H5A C5 H5C . 109.5 ?
H5B C5 H5C . 109.5 ?
C4 C6 H6A . 109.5 ?
C4 C6 H6B . 109.5 ?
H6A C6 H6B . 109.5 ?
C4 C6 H6C . 109.5 ?
H6A C6 H6C . 109.5 ?
H6B C6 H6C . 109.5 ?
N2 C7 S4 . 121.13(10) ?
N2 C7 S3 . 119.58(10) ?
S4 C7 S3 . 119.30(8) ?
N2 C8 C9 . 111.65(10) ?
N2 C8 H8A . 109.3 ?
C9 C8 H8A . 109.3 ?
N2 C8 H8B . 109.3 ?
C9 C8 H8B . 109.3 ?
H8A C8 H8B . 108.0 ?
O2 C9 C8 . 107.32(10) ?
O2 C9 H9A . 110.3 ?
C8 C9 H9A . 110.3 ?
O2 C9 H9B . 110.3 ?
C8 C9 H9B . 110.3 ?
H9A C9 H9B . 108.5 ?
N2 C10 C12 . 112.15(11) ?
N2 C10 C11 . 109.64(12) ?
C12 C10 C11 . 112.07(13) ?
N2 C10 H10 . 107.6 ?
C12 C10 H10 . 107.6 ?
C11 C10 H10 . 107.6 ?
C10 C11 H11A . 109.5 ?
C10 C11 H11B . 109.5 ?
H11A C11 H11B . 109.5 ?
C10 C11 H11C . 109.5 ?
H11A C11 H11C . 109.5 ?
H11B C11 H11C . 109.5 ?
C10 C12 H12A . 109.5 ?
C10 C12 H12B . 109.5 ?
H12A C12 H12B . 109.5 ?
C10 C12 H12C . 109.5 ?
H12A C12 H12C . 109.5 ?
H12B C12 H12C . 109.5 ?
N3 C13 C14 . 122.62(12) ?
N3 C13 H13 . 118.7 ?
C14 C13 H13 . 118.7 ?
C13 C14 C15 . 119.85(12) ?
C13 C14 H14 . 120.1 ?
C15 C14 H14 . 120.1 ?
C16 C15 C14 . 117.23(11) ?
C16 C15 C18 . 121.11(11) ?
C14 C15 C18 . 121.64(11) ?
C17 C16 C15 . 119.62(11) ?
C17 C16 H16 . 120.2 ?
C15 C16 H16 . 120.2 ?
N3 C17 C16 . 122.77(12) ?
N3 C17 H17 . 118.6 ?
C16 C17 H17 . 118.6 ?
C19 C18 C22 . 117.47(12) ?
C19 C18 C15 . 121.90(12) ?
C22 C18 C15 . 120.62(11) ?
C20 C19 C18 . 119.37(13) ?
C20 C19 H19 . 120.3 ?
C18 C19 H19 . 120.3 ?
N4 C20 C19 . 123.24(13) ?
N4 C20 H20 . 118.4 ?
C19 C20 H20 . 118.4 ?
N4 C21 C22 . 123.81(13) ?
N4 C21 H21 . 118.1 ?
C22 C21 H21 . 118.1 ?
C21 C22 C18 . 118.98(12) ?
C21 C22 H22 . 120.5 ?
C18 C22 H22 . 120.5 ?
N5 C23 C24 . 124.26(14) ?
N5 C23 H23 . 117.9 ?
C24 C23 H23 . 117.9 ?
C23 C24 C25 . 119.73(14) ?
C23 C24 H24 . 120.1 ?
C25 C24 H24 . 120.1 ?
C26 C25 C24 . 116.13(13) ?
C26 C25 C25 5_575 121.98(15) ?
C24 C25 C25 5_575 121.88(15) ?
C27 C26 C25 . 119.81(13) ?
C27 C26 H26 . 120.1 ?
C25 C26 H26 . 120.1 ?
N5 C27 C26 . 124.56(14) ?
N5 C27 H27 . 117.7 ?
C26 C27 H27 . 117.7 ?

loop_
_geom_bond_atom_site_label_1
_geom_bond_atom_site_label_2
_geom_bond_site_symmetry_2
_geom_bond_distance
_geom_bond_publ_flag
Cd N3 . 2.3011(11) y
Cd S1 . 2.5547(3) y
Cd S2 . 2.6500(3) y
Cd S3 . 2.5620(4) y
Cd S4 . 2.6696(4) y
C1 S1 . 1.7310(12) y
C1 S2 . 1.7218(12) y
C7 S3 . 1.7328(13) y
C7 S4 . 1.7257(13) y
O1 C3 . 1.4259(15) ?
O1 H1O . 0.833(9) ?
O2 C9 . 1.4168(16) ?
O2 H2O . 0.832(9) ?
N1 C1 . 1.3364(16) ?
N1 C2 . 1.4733(15) ?
N1 C4 . 1.4895(16) ?
N2 C7 . 1.3416(17) ?
N2 C8 . 1.4688(16) ?
N2 C10 . 1.4851(17) ?
N3 C13 . 1.3441(16) ?
N3 C17 . 1.3441(16) ?
N4 C20 . 1.3363(19) ?
N4 C21 . 1.3389(18) ?
N5 C27 . 1.3356(19) ?
N5 C23 . 1.338(2) ?
C2 C3 . 1.5242(18) ?
C2 H2A . 0.9900 ?
C2 H2B . 0.9900 ?
C3 H3A . 0.9900 ?
C3 H3B . 0.9900 ?
C4 C5 . 1.520(2) ?
C4 C6 . 1.5220(19) ?
C4 H4 . 1.0000 ?
C5 H5A . 0.9800 ?
C5 H5B . 0.9800 ?
C5 H5C . 0.9800 ?
C6 H6A . 0.9800 ?
C6 H6B . 0.9800 ?
C6 H6C . 0.9800 ?
C8 C9 . 1.5202(18) ?
C8 H8A . 0.9900 ?
C8 H8B . 0.9900 ?
C9 H9A . 0.9900 ?
C9 H9B . 0.9900 ?
C10 C12 . 1.523(2) ?
C10 C11 . 1.528(2) ?
C10 H10 . 1.0000 ?
C11 H11A . 0.9800 ?
C11 H11B . 0.9800 ?
C11 H11C . 0.9800 ?
C12 H12A . 0.9800 ?
C12 H12B . 0.9800 ?
C12 H12C . 0.9800 ?
C13 C14 . 1.3801(18) ?
C13 H13 . 0.9500 ?
C14 C15 . 1.3960(17) ?
C14 H14 . 0.9500 ?
C15 C16 . 1.3940(17) ?
C15 C18 . 1.4832(17) ?
C16 C17 . 1.3827(17) ?
C16 H16 . 0.9500 ?
C17 H17 . 0.9500 ?
C18 C19 . 1.3942(18) ?
C18 C22 . 1.3944(18) ?
C19 C20 . 1.3846(19) ?
C19 H19 . 0.9500 ?
C20 H20 . 0.9500 ?
C21 C22 . 1.3801(18) ?
C21 H21 . 0.9500 ?
C22 H22 . 0.9500 ?
C23 C24 . 1.386(2) ?
C23 H23 . 0.9500 ?
C24 C25 . 1.3960(18) ?
C24 H24 . 0.9500 ?
C25 C26 . 1.3917(19) ?
C25 C25 5_575 1.487(3) ?
C26 C27 . 1.382(2) ?
C26 H26 . 0.9500 ?
C27 H27 . 0.9500 ?

loop_
_geom_hbond_atom_site_label_D
_geom_hbond_atom_site_label_H
_geom_hbond_atom_site_label_A
_geom_hbond_site_symmetry_A
_geom_hbond_distance_DH
_geom_hbond_distance_HA
_geom_hbond_distance_DA
_geom_hbond_angle_DHA
O1 H1O N4 2_545 0.833(15) 1.877(15) 2.7085(15) 175.8(14)
O2 H2O O1 3_555 0.833(13) 1.887(14) 2.7162(14) 173.2(18)
C4 H4 S2 3_565 1.00 2.68 3.5395(14) 144
C22 H22 O2 6_555 0.95 2.40 3.3473(17) 174
C26 H26 Cg1 1_565 0.95 3.00 3.776(3) 140

loop_
_geom_torsion_atom_site_label_1
_geom_torsion_atom_site_label_2
_geom_torsion_atom_site_label_3
_geom_torsion_atom_site_label_4
_geom_torsion_site_symmetry_1
_geom_torsion_site_symmetry_4
_geom_torsion
C2 N1 C1 S2 . . -176.55(9)
C4 N1 C1 S2 . . -1.29(16)
C2 N1 C1 S1 . . 3.28(16)
C4 N1 C1 S1 . . 178.54(9)
Cd S2 C1 N1 . . -176.80(10)
Cd S2 C1 S1 . . 3.36(6)
Cd S1 C1 N1 . . 176.69(10)
Cd S1 C1 S2 . . -3.48(7)
C1 N1 C2 C3 . . -83.28(14)
C4 N1 C2 C3 . . 101.32(13)
N1 C2 C3 O1 . . 173.57(10)
C1 N1 C4 C5 . . -93.77(14)
C2 N1 C4 C5 . . 81.57(14)
C1 N1 C4 C6 . . 140.52(12)
C2 N1 C4 C6 . . -44.15(15)
C8 N2 C7 S4 . . -178.55(9)
C10 N2 C7 S4 . . -5.59(17)
C8 N2 C7 S3 . . 1.70(16)
C10 N2 C7 S3 . . 174.65(10)
Cd S4 C7 N2 . . -176.04(10)
Cd S4 C7 S3 . . 3.71(7)
Cd S3 C7 N2 . . 175.91(10)
Cd S3 C7 S4 . . -3.85(7)
C7 N2 C8 C9 . . -84.72(15)
C10 N2 C8 C9 . . 102.00(13)
N2 C8 C9 O2 . . 178.55(11)
C7 N2 C10 C12 . . 138.65(13)
C8 N2 C10 C12 . . -48.17(16)
C7 N2 C10 C11 . . -96.19(15)
C8 N2 C10 C11 . . 76.99(15)
C17 N3 C13 C14 . . 1.25(19)
Cd N3 C13 C14 . . -175.45(10)
N3 C13 C14 C15 . . -0.6(2)
C13 C14 C15 C16 . . -1.00(19)
C13 C14 C15 C18 . . 177.49(12)
C14 C15 C16 C17 . . 1.82(18)
C18 C15 C16 C17 . . -176.68(12)
C13 N3 C17 C16 . . -0.37(19)
Cd N3 C17 C16 . . 176.41(9)
C15 C16 C17 N3 . . -1.19(19)
C16 C15 C18 C19 . . -152.60(13)
C14 C15 C18 C19 . . 28.96(19)
C16 C15 C18 C22 . . 28.66(18)
C14 C15 C18 C22 . . -149.77(13)
C22 C18 C19 C20 . . 0.4(2)
C15 C18 C19 C20 . . -178.33(13)
C21 N4 C20 C19 . . -0.3(2)
C18 C19 C20 N4 . . -0.1(2)
C20 N4 C21 C22 . . 0.3(2)
N4 C21 C22 C18 . . 0.1(2)
C19 C18 C22 C21 . . -0.45(19)
C15 C18 C22 C21 . . 178.35(12)
C27 N5 C23 C24 . . 0.4(2)
N5 C23 C24 C25 . . -0.2(3)
C23 C24 C25 C26 . . -0.1(2)
C23 C24 C25 C25 . 5_575 179.10(16)
C24 C25 C26 C27 . . 0.3(2)
C25 C25 C26 C27 5_575 . -178.94(16)
C23 N5 C27 C26 . . -0.2(2)
C25 C26 C27 N5 . . -0.1(2)
